data_7118605
loop_
_publ_author_name
'Itazaki, Masumi'
'Katsube, Shinya'
'Kamitani, Masahiro'
'Nakazawa, Hiroshi'

_publ_section_title
;
 Synthesis of vinylphosphines and unsymmetric diphosphines: iron-catalyzed
 selective hydrophosphination reaction of alkynes and vinylphosphines with
 secondary phosphines.
;
_journal_issue 15
_journal_name_full 'Chemical communications (Cambridge, England)'
_journal_page_first 3163
_journal_page_last 3166
_journal_paper_doi 10.1039/c5cc10185a
_journal_volume 52
_journal_year 2016
_chemical_formula_moiety 'C31 H31 Fe O P'
_chemical_formula_sum 'C31 H31 Fe O P'
_chemical_formula_weight 506.38
_space_group_IT_number 14
_symmetry_cell_setting monoclinic
_symmetry_Int_Tables_number 14
_symmetry_space_group_name_Hall '-P 2ybc'
_symmetry_space_group_name_H-M 'P 1 21/c 1'
_audit_update_record
;
2015-12-10 deposited with the CCDC.
2016-01-14 downloaded from the CCDC.
;
_cell_angle_alpha 90.00
_cell_angle_beta 91.374(4)
_cell_angle_gamma 90.00
_cell_formula_units_Z 4
_cell_length_a 13.439(4)
_cell_length_b 9.537(3)
_cell_length_c 20.110(5)
_cell_measurement_reflns_used 6540
_cell_measurement_temperature 200(2)
_cell_measurement_theta_max 27.4855
_cell_measurement_theta_min 2.0260
_cell_volume 2576.7(13)
_computing_cell_refinement 'CrystalClear (Rigaku, 2001)'
_computing_data_collection 'CrystalClear (Rigaku, 2001)'
_computing_data_reduction 'CrystalClear (Rigaku, 2001)'
_computing_molecular_graphics 'Ortep-3 for Windows (Farrugia, 1997)'
_computing_publication_material SHELXL97
_computing_structure_refinement 'SHELXL-97 (Sheldrick, 1997)'
_computing_structure_solution 'SIR97 (Altomare <i>et al.</i>,  1999)'
_diffrn_ambient_temperature 200(2)
_diffrn_detector_area_resol_mean 7.32
_diffrn_measured_fraction_theta_full 0.986
_diffrn_measured_fraction_theta_max 0.986
_diffrn_measurement_details
;
scan:
    Number of images: 600
               Slice: -80.0000 - 100.0000
         Image width: 0.3000
            Exp time: 4.0000
       Rotation axis: Phi
               Omega: 0.0000
                 Chi: 0.0000
                 Phi: 0.0000
                 XTD: 45.3350
              2theta: 20.3086
scan:
    Number of images: 160
               Slice: -20.0000 - 28.0000
         Image width: 0.3000
            Exp time: 4.0000
       Rotation axis: Omega
               Omega: 0.0000
                 Chi: 90.0000
                 Phi: 0.0000
                 XTD: 45.3350
              2theta: 20.3086
scan:
    Number of images: 160
               Slice: -20.0000 - 28.0000
         Image width: 0.3000
            Exp time: 4.0000
       Rotation axis: Omega
               Omega: 0.0000
                 Chi: 90.0000
                 Phi: 90.0000
                 XTD: 45.3350
              2theta: 20.3086
scan:
    Number of images: 160
               Slice: -20.0000 - 28.0000
         Image width: 0.3000
            Exp time: 4.0000
       Rotation axis: Omega
               Omega: 0.0000
                 Chi: 90.0000
                 Phi: 180.0000
                 XTD: 45.3350
              2theta: 20.3086
scan:
    Number of images: 160
               Slice: -20.0000 - 28.0000
         Image width: 0.3000
            Exp time: 4.0000
       Rotation axis: Omega
               Omega: 0.0000
                 Chi: 90.0000
                 Phi: 270.0000
                 XTD: 45.3350
              2theta: 20.3086

;
_diffrn_measurement_device 'Mercury CCD (2x2 bin mode)'
_diffrn_measurement_device_details 'AFC7: Eulerian 3-circle'
_diffrn_measurement_device_type 'Rigaku/MSC Mercury CCD'
_diffrn_measurement_method '\w and \f'
_diffrn_radiation_detector CCD
_diffrn_radiation_monochromator 'Graphite Monochromator'
_diffrn_radiation_source 'Rotating Anode'
_diffrn_radiation_type MoK\a
_diffrn_radiation_wavelength 0.71070
_diffrn_reflns_av_R_equivalents 0.0533
_diffrn_reflns_av_sigmaI/netI 0.0628
_diffrn_reflns_limit_h_max 16
_diffrn_reflns_limit_h_min -17
_diffrn_reflns_limit_k_max 12
_diffrn_reflns_limit_k_min -11
_diffrn_reflns_limit_l_max 16
_diffrn_reflns_limit_l_min -26
_diffrn_reflns_number 19594
_diffrn_reflns_reduction_process 'Lp corrections applied'
_diffrn_reflns_theta_full 27.48
_diffrn_reflns_theta_max 27.48
_diffrn_reflns_theta_min 2.36
_diffrn_source_current 200.0000
_diffrn_source_power 10.0000
_diffrn_source_voltage 50.0000
_exptl_absorpt_coefficient_mu 0.669
_exptl_absorpt_correction_T_max 0.9737
_exptl_absorpt_correction_T_min 0.7529
_exptl_absorpt_correction_type multi-scan
_exptl_absorpt_process_details '(Jacobson, 1998)'
_exptl_crystal_colour Orange
_exptl_crystal_density_diffrn 1.305
_exptl_crystal_density_method 'not measured'
_exptl_crystal_description Platelet
_exptl_crystal_F_000 1064
_exptl_crystal_preparation 'mounted on the CryoLoop with Palaton oil and placed in N2 stream at 200(2) K'
_exptl_crystal_size_max 0.45
_exptl_crystal_size_mid 0.07
_exptl_crystal_size_min 0.04
_refine_diff_density_max 0.550
_refine_diff_density_min -0.576
_refine_diff_density_rms 0.075
_refine_ls_extinction_method none
_refine_ls_goodness_of_fit_ref 1.164
_refine_ls_hydrogen_treatment mixed
_refine_ls_matrix_type full
_refine_ls_number_parameters 316
_refine_ls_number_reflns 5823
_refine_ls_number_restraints 0
_refine_ls_restrained_S_all 1.164
_refine_ls_R_factor_all 0.0975
_refine_ls_R_factor_gt 0.0760
_refine_ls_shift/su_max 0.001
_refine_ls_shift/su_mean 0.000
_refine_ls_structure_factor_coef Fsqd
_refine_ls_weighting_details 'calc w=1/[\s^2^(Fo^2^)+(0.0394P)^2^+3.5854P] where P=(Fo^2^+2Fc^2^)/3'
_refine_ls_weighting_scheme calc
_refine_ls_wR_factor_gt 0.1397
_refine_ls_wR_factor_ref 0.1529
_reflns_number_gt 4632
_reflns_number_total 5823
_reflns_threshold_expression >2sigma(I)
_cod_data_source_file c5cc10185a2.cif
_cod_data_source_block KSY-161
_cod_depositor_comments
;
The following automatic conversions were performed:

'_exptl_absorpt_correction_type' value 'Multi-scan' changed to
'multi-scan' according to
/usr/data/users/saulius/crontab/automatic-downloads/rss-feeds/RSC/lib/dictionaries/cif_core.dic
dictionary named 'cif_core.dic' version 2.4.2 from 2011-04-26.

Automatic conversion script
Id: cif_fix_values 4268 2015-11-12 08:31:59Z antanas 

 Adding full bibliography for 7118599--7118607.cif.
;
_cod_original_cell_volume 2576.7(12)
_cod_original_sg_symbol_Hall '-P 2ybc '
_cod_original_sg_symbol_H-M P21/c
_cod_database_code 7118605

loop_
_symmetry_equiv_pos_as_xyz
'x, y, z'
'-x, y+1/2, -z+1/2'
'-x, -y, -z'
'x, -y-1/2, z-1/2'

loop_
_atom_site_label
_atom_site_type_symbol
_atom_site_fract_x
_atom_site_fract_y
_atom_site_fract_z
_atom_site_U_iso_or_equiv
_atom_site_adp_type
_atom_site_occupancy
_atom_site_symmetry_multiplicity
_atom_site_calc_flag
_atom_site_refinement_flags
Fe1 Fe 0.20139(4) 0.15973(6) 0.68464(2) 0.02959(16) Uani 1 1 d .
C1 C 0.1895(3) -0.0209(4) 0.74497(17) 0.0356(9) Uani 1 1 d .
C2 C 0.1186(3) 0.0801(4) 0.76394(17) 0.0391(10) Uani 1 1 d .
C3 C 0.0544(3) 0.1069(4) 0.7071(2) 0.0393(9) Uani 1 1 d .
C4 C 0.0868(3) 0.0226(4) 0.65430(17) 0.0351(9) Uani 1 1 d .
C5 C 0.1712(3) -0.0568(4) 0.67715(18) 0.0349(9) Uani 1 1 d .
C6 C 0.2667(4) -0.0888(5) 0.7899(2) 0.0571(13) Uani 1 1 d .
H6A H 0.2368 -0.1679 0.8132 0.086 Uiso 1 1 calc R
H6B H 0.2918 -0.0201 0.8224 0.086 Uiso 1 1 calc R
H6C H 0.3219 -0.1226 0.7632 0.086 Uiso 1 1 calc R
C7 C 0.1059(4) 0.1400(6) 0.8325(2) 0.0642(15) Uani 1 1 d .
H7A H 0.0596 0.0814 0.8571 0.096 Uiso 1 1 calc R
H7B H 0.0794 0.2355 0.8288 0.096 Uiso 1 1 calc R
H7C H 0.1705 0.1421 0.8561 0.096 Uiso 1 1 calc R
C8 C -0.0338(4) 0.2033(6) 0.7057(3) 0.0634(15) Uani 1 1 d .
H8A H -0.0457 0.2376 0.6603 0.095 Uiso 1 1 calc R
H8B H -0.0207 0.2829 0.7355 0.095 Uiso 1 1 calc R
H8C H -0.0926 0.1524 0.7205 0.095 Uiso 1 1 calc R
C9 C 0.0375(4) 0.0094(6) 0.5866(2) 0.0588(14) Uani 1 1 d .
H9A H -0.0093 -0.0693 0.5866 0.088 Uiso 1 1 calc R
H9B H 0.0882 -0.0071 0.5533 0.088 Uiso 1 1 calc R
H9C H 0.0015 0.0962 0.5759 0.088 Uiso 1 1 calc R
C10 C 0.2218(4) -0.1717(5) 0.6404(2) 0.0538(12) Uani 1 1 d .
H10A H 0.2937 -0.1673 0.6496 0.081 Uiso 1 1 calc R
H10B H 0.2088 -0.1604 0.5925 0.081 Uiso 1 1 calc R
H10C H 0.1962 -0.2625 0.6549 0.081 Uiso 1 1 calc R
C11 C 0.1881(3) 0.3337(4) 0.70689(18) 0.0368(9) Uani 1 1 d .
O1 O 0.1772(3) 0.4483(3) 0.72464(15) 0.0569(9) Uani 1 1 d .
P1 P 0.27041(8) 0.21085(11) 0.58917(4) 0.0330(2) Uani 1 1 d .
C12 C 0.2884(3) 0.0930(4) 0.51881(16) 0.0340(9) Uani 1 1 d .
C13 C 0.3641(3) -0.0054(4) 0.52110(19) 0.0383(9) Uani 1 1 d .
H13A H 0.4042 -0.0140 0.5604 0.046 Uiso 1 1 calc R
C14 C 0.3828(3) -0.0916(5) 0.4676(2) 0.0468(11) Uani 1 1 d .
H14A H 0.4360 -0.1572 0.4697 0.056 Uiso 1 1 calc R
C15 C 0.3228(4) -0.0810(5) 0.41046(19) 0.0476(11) Uani 1 1 d .
H15A H 0.3350 -0.1398 0.3734 0.057 Uiso 1 1 calc R
C16 C 0.2456(4) 0.0142(5) 0.40733(19) 0.0464(11) Uani 1 1 d .
H16A H 0.2042 0.0200 0.3685 0.056 Uiso 1 1 calc R
C17 C 0.2287(3) 0.1016(4) 0.46116(17) 0.0390(9) Uani 1 1 d .
H17A H 0.1760 0.1680 0.4587 0.047 Uiso 1 1 calc R
C18 C 0.2415(3) 0.3737(4) 0.54598(17) 0.0373(9) Uani 1 1 d .
C19 C 0.3117(4) 0.4377(5) 0.50544(18) 0.0447(11) Uani 1 1 d .
H19A H 0.3752 0.3957 0.5003 0.054 Uiso 1 1 calc R
C20 C 0.2890(4) 0.5616(5) 0.47296(19) 0.0531(13) Uani 1 1 d .
H20A H 0.3371 0.6047 0.4458 0.064 Uiso 1 1 calc R
C21 C 0.1971(4) 0.6233(5) 0.4795(2) 0.0575(13) Uani 1 1 d .
H21A H 0.1819 0.7082 0.4567 0.069 Uiso 1 1 calc R
C22 C 0.1275(4) 0.5615(5) 0.5191(2) 0.0551(12) Uani 1 1 d .
H22A H 0.0641 0.6040 0.5236 0.066 Uiso 1 1 calc R
C23 C 0.1494(4) 0.4377(5) 0.5525(2) 0.0465(11) Uani 1 1 d .
H23A H 0.1010 0.3963 0.5800 0.056 Uiso 1 1 calc R
C24 C 0.3841(3) 0.2192(5) 0.63505(18) 0.0373(9) Uani 1 1 d .
H24A H 0.448(4) 0.245(5) 0.623(2) 0.058(14) Uiso 1 1 d .
C25 C 0.3496(3) 0.1817(4) 0.69502(17) 0.0319(8) Uani 1 1 d .
C26 C 0.4142(3) 0.1713(4) 0.75527(17) 0.0320(8) Uani 1 1 d .
C27 C 0.5007(3) 0.0916(5) 0.7561(2) 0.0428(10) Uani 1 1 d .
H27A H 0.5195 0.0431 0.7171 0.051 Uiso 1 1 calc R
C28 C 0.5600(4) 0.0823(5) 0.8135(2) 0.0529(12) Uani 1 1 d .
H28A H 0.6179 0.0251 0.8139 0.063 Uiso 1 1 calc R
C29 C 0.5351(4) 0.1557(5) 0.8701(2) 0.0503(11) Uani 1 1 d .
H29A H 0.5763 0.1496 0.9091 0.060 Uiso 1 1 calc R
C30 C 0.4508(3) 0.2375(5) 0.86990(19) 0.0448(10) Uani 1 1 d .
H30A H 0.4345 0.2898 0.9083 0.054 Uiso 1 1 calc R
C31 C 0.3896(3) 0.2435(5) 0.81342(17) 0.0393(9) Uani 1 1 d .
H31A H 0.3302 0.2974 0.8141 0.047 Uiso 1 1 calc R

loop_
_atom_site_aniso_label
_atom_site_aniso_U_11
_atom_site_aniso_U_22
_atom_site_aniso_U_33
_atom_site_aniso_U_23
_atom_site_aniso_U_13
_atom_site_aniso_U_12
Fe1 0.0309(3) 0.0301(3) 0.0278(3) -0.0001(2) 0.00187(19) 0.0000(2)
C1 0.039(2) 0.033(2) 0.0347(18) 0.0066(15) -0.0020(16) -0.0078(18)
C2 0.049(3) 0.036(2) 0.0323(18) 0.0025(16) 0.0109(17) -0.0061(19)
C3 0.028(2) 0.039(2) 0.051(2) 0.0059(18) 0.0075(17) 0.0016(18)
C4 0.031(2) 0.040(2) 0.0343(18) 0.0028(15) 0.0004(15) -0.0077(17)
C5 0.036(2) 0.030(2) 0.0386(19) -0.0031(15) 0.0054(16) -0.0037(17)
C6 0.057(3) 0.053(3) 0.061(3) 0.023(2) -0.018(2) -0.010(2)
C7 0.088(4) 0.065(4) 0.041(2) -0.012(2) 0.023(2) -0.020(3)
C8 0.039(3) 0.056(3) 0.096(4) 0.016(3) 0.022(3) 0.006(2)
C9 0.051(3) 0.082(4) 0.043(2) 0.007(2) -0.009(2) -0.026(3)
C10 0.061(3) 0.034(3) 0.066(3) -0.006(2) 0.022(2) -0.001(2)
C11 0.036(2) 0.039(2) 0.0362(18) -0.0008(16) 0.0048(15) 0.0018(18)
O1 0.073(2) 0.0361(19) 0.0618(19) -0.0110(15) 0.0097(16) 0.0063(17)
P1 0.0363(6) 0.0359(6) 0.0270(4) -0.0007(4) 0.0027(4) -0.0017(4)
C12 0.036(2) 0.036(2) 0.0297(17) 0.0034(15) 0.0044(15) -0.0103(17)
C13 0.037(2) 0.039(2) 0.0387(19) -0.0014(16) 0.0037(16) -0.0032(18)
C14 0.049(3) 0.039(3) 0.054(2) -0.0093(19) 0.013(2) -0.006(2)
C15 0.061(3) 0.044(3) 0.038(2) -0.0123(18) 0.016(2) -0.018(2)
C16 0.060(3) 0.046(3) 0.034(2) -0.0030(17) 0.0005(18) -0.019(2)
C17 0.043(2) 0.041(2) 0.0325(18) -0.0009(16) 0.0025(16) -0.0065(19)
C18 0.046(3) 0.035(2) 0.0310(18) -0.0015(15) -0.0011(16) -0.0055(19)
C19 0.059(3) 0.039(3) 0.036(2) 0.0010(17) 0.0045(18) -0.010(2)
C20 0.081(4) 0.043(3) 0.035(2) 0.0052(18) -0.003(2) -0.023(3)
C21 0.086(4) 0.038(3) 0.048(2) 0.0090(19) -0.018(2) -0.008(3)
C22 0.065(3) 0.043(3) 0.057(3) 0.004(2) -0.006(2) 0.009(2)
C23 0.053(3) 0.040(3) 0.046(2) 0.0074(18) -0.0012(19) -0.002(2)
C24 0.035(2) 0.042(2) 0.0356(19) -0.0033(16) 0.0034(16) -0.0013(19)
C25 0.030(2) 0.033(2) 0.0326(17) -0.0036(14) -0.0015(14) 0.0025(16)
C26 0.027(2) 0.035(2) 0.0341(17) 0.0023(15) 0.0019(14) -0.0023(16)
C27 0.037(2) 0.043(3) 0.048(2) -0.0026(18) 0.0013(17) 0.0049(19)
C28 0.038(3) 0.057(3) 0.063(3) 0.012(2) -0.007(2) 0.008(2)
C29 0.051(3) 0.055(3) 0.044(2) 0.007(2) -0.0110(19) -0.005(2)
C30 0.047(3) 0.052(3) 0.035(2) -0.0042(18) -0.0054(17) -0.006(2)
C31 0.041(2) 0.045(3) 0.0319(18) -0.0062(16) -0.0009(16) 0.0025(19)

loop_
_atom_type_symbol
_atom_type_description
_atom_type_scat_dispersion_real
_atom_type_scat_dispersion_imag
_atom_type_scat_source
C C 0.0033 0.0016 'International Tables Vol C Tables 4.2.6.8 and 6.1.1.4'
H H 0.0000 0.0000 'International Tables Vol C Tables 4.2.6.8 and 6.1.1.4'
O O 0.0106 0.0060 'International Tables Vol C Tables 4.2.6.8 and 6.1.1.4'
P P 0.1023 0.0942 'International Tables Vol C Tables 4.2.6.8 and 6.1.1.4'
Fe Fe 0.3463 0.8444 'International Tables Vol C Tables 4.2.6.8 and 6.1.1.4'

loop_
_geom_angle_atom_site_label_1
_geom_angle_atom_site_label_2
_geom_angle_atom_site_label_3
_geom_angle
C11 Fe1 C25 88.92(17)
C11 Fe1 C3 94.09(18)
C25 Fe1 C3 159.85(15)
C11 Fe1 C4 126.41(18)
C25 Fe1 C4 144.45(16)
C3 Fe1 C4 39.24(15)
C11 Fe1 C2 95.20(17)
C25 Fe1 C2 119.93(16)
C3 Fe1 C2 39.97(16)
C4 Fe1 C2 66.34(15)
C11 Fe1 C5 159.60(16)
C25 Fe1 C5 107.34(16)
C3 Fe1 C5 66.41(16)
C4 Fe1 C5 39.73(15)
C2 Fe1 C5 66.23(15)
C11 Fe1 C1 128.57(16)
C25 Fe1 C1 96.52(16)
C3 Fe1 C1 66.19(16)
C4 Fe1 C1 66.08(15)
C2 Fe1 C1 39.11(15)
C5 Fe1 C1 39.34(14)
C11 Fe1 P1 93.51(13)
C25 Fe1 P1 68.34(10)
C3 Fe1 P1 131.16(12)
C4 Fe1 P1 101.85(10)
C2 Fe1 P1 168.05(12)
C5 Fe1 P1 103.78(10)
C1 Fe1 P1 135.89(11)
C2 C1 C5 108.7(3)
C2 C1 C6 126.2(4)
C5 C1 C6 124.9(4)
C2 C1 Fe1 70.2(2)
C5 C1 Fe1 70.1(2)
C6 C1 Fe1 129.3(3)
C1 C2 C3 107.6(3)
C1 C2 C7 126.7(4)
C3 C2 C7 125.5(4)
C1 C2 Fe1 70.7(2)
C3 C2 Fe1 69.6(2)
C7 C2 Fe1 129.0(3)
C4 C3 C2 107.9(4)
C4 C3 C8 126.4(4)
C2 C3 C8 125.6(4)
C4 C3 Fe1 70.4(2)
C2 C3 Fe1 70.4(2)
C8 C3 Fe1 126.6(3)
C3 C4 C5 108.4(3)
C3 C4 C9 126.3(4)
C5 C4 C9 125.1(4)
C3 C4 Fe1 70.3(2)
C5 C4 Fe1 70.5(2)
C9 C4 Fe1 128.2(3)
C1 C5 C4 107.4(3)
C1 C5 C10 125.5(4)
C4 C5 C10 126.6(4)
C1 C5 Fe1 70.6(2)
C4 C5 Fe1 69.8(2)
C10 C5 Fe1 131.6(3)
C1 C6 H6A 109.5
C1 C6 H6B 109.5
H6A C6 H6B 109.5
C1 C6 H6C 109.5
H6A C6 H6C 109.5
H6B C6 H6C 109.5
C2 C7 H7A 109.5
C2 C7 H7B 109.5
H7A C7 H7B 109.5
C2 C7 H7C 109.5
H7A C7 H7C 109.5
H7B C7 H7C 109.5
C3 C8 H8A 109.5
C3 C8 H8B 109.5
H8A C8 H8B 109.5
C3 C8 H8C 109.5
H8A C8 H8C 109.5
H8B C8 H8C 109.5
C4 C9 H9A 109.5
C4 C9 H9B 109.5
H9A C9 H9B 109.5
C4 C9 H9C 109.5
H9A C9 H9C 109.5
H9B C9 H9C 109.5
C5 C10 H10A 109.5
C5 C10 H10B 109.5
H10A C10 H10B 109.5
C5 C10 H10C 109.5
H10A C10 H10C 109.5
H10B C10 H10C 109.5
O1 C11 Fe1 176.7(4)
C24 P1 C18 112.5(2)
C24 P1 C12 107.62(19)
C18 P1 C12 100.75(17)
C24 P1 Fe1 86.11(13)
C18 P1 Fe1 121.02(13)
C12 P1 Fe1 127.15(12)
C13 C12 C17 118.3(4)
C13 C12 P1 120.2(3)
C17 C12 P1 121.5(3)
C14 C13 C12 121.7(4)
C14 C13 H13A 119.2
C12 C13 H13A 119.2
C13 C14 C15 119.2(4)
C13 C14 H14A 120.4
C15 C14 H14A 120.4
C16 C15 C14 120.4(4)
C16 C15 H15A 119.8
C14 C15 H15A 119.8
C15 C16 C17 119.8(4)
C15 C16 H16A 120.1
C17 C16 H16A 120.1
C16 C17 C12 120.7(4)
C16 C17 H17A 119.7
C12 C17 H17A 119.7
C23 C18 C19 118.5(4)
C23 C18 P1 120.7(3)
C19 C18 P1 120.8(3)
C20 C19 C18 120.2(5)
C20 C19 H19A 119.9
C18 C19 H19A 119.9
C21 C20 C19 120.7(4)
C21 C20 H20A 119.7
C19 C20 H20A 119.7
C22 C21 C20 119.8(4)
C22 C21 H21A 120.1
C20 C21 H21A 120.1
C21 C22 C23 120.4(5)
C21 C22 H22A 119.8
C23 C22 H22A 119.8
C22 C23 C18 120.5(4)
C22 C23 H23A 119.7
C18 C23 H23A 119.7
C25 C24 P1 98.2(3)
C25 C24 H24A 130(3)
P1 C24 H24A 132(3)
C24 C25 C26 122.9(4)
C24 C25 Fe1 107.2(3)
C26 C25 Fe1 129.8(3)
C27 C26 C31 118.2(4)
C27 C26 C25 121.5(3)
C31 C26 C25 120.3(3)
C26 C27 C28 120.5(4)
C26 C27 H27A 119.7
C28 C27 H27A 119.7
C29 C28 C27 120.4(4)
C29 C28 H28A 119.8
C27 C28 H28A 119.8
C30 C29 C28 120.0(4)
C30 C29 H29A 120.0
C28 C29 H29A 120.0
C29 C30 C31 119.9(4)
C29 C30 H30A 120.1
C31 C30 H30A 120.1
C30 C31 C26 121.0(4)
C30 C31 H31A 119.5
C26 C31 H31A 119.5

loop_
_geom_bond_atom_site_label_1
_geom_bond_atom_site_label_2
_geom_bond_distance
Fe1 C11 1.729(4)
Fe1 C25 2.009(4)
Fe1 C3 2.098(4)
Fe1 C4 2.100(4)
Fe1 C2 2.108(4)
Fe1 C5 2.109(4)
Fe1 C1 2.115(4)
Fe1 P1 2.2067(11)
C1 C2 1.413(6)
C1 C5 1.422(5)
C1 C6 1.505(6)
C2 C3 1.438(6)
C2 C7 1.506(5)
C3 C4 1.409(5)
C3 C8 1.500(6)
C4 C5 1.430(6)
C4 C9 1.505(5)
C5 C10 1.494(5)
C6 H6A 0.9800
C6 H6B 0.9800
C6 H6C 0.9800
C7 H7A 0.9800
C7 H7B 0.9800
C7 H7C 0.9800
C8 H8A 0.9800
C8 H8B 0.9800
C8 H8C 0.9800
C9 H9A 0.9800
C9 H9B 0.9800
C9 H9C 0.9800
C10 H10A 0.9800
C10 H10B 0.9800
C10 H10C 0.9800
C11 O1 1.160(5)
P1 C24 1.768(4)
P1 C18 1.817(4)
P1 C12 1.828(4)
C12 C13 1.384(6)
C12 C17 1.396(5)
C13 C14 1.382(5)
C13 H13A 0.9500
C14 C15 1.391(6)
C14 H14A 0.9500
C15 C16 1.379(7)
C15 H15A 0.9500
C16 C17 1.390(5)
C16 H16A 0.9500
C17 H17A 0.9500
C18 C23 1.390(6)
C18 C19 1.401(5)
C19 C20 1.381(6)
C19 H19A 0.9500
C20 C21 1.376(7)
C20 H20A 0.9500
C21 C22 1.376(7)
C21 H21A 0.9500
C22 C23 1.387(6)
C22 H22A 0.9500
C23 H23A 0.9500
C24 C25 1.351(5)
C24 H24A 0.93(5)
C25 C26 1.477(5)
C26 C27 1.388(6)
C26 C31 1.404(5)
C27 C28 1.391(6)
C27 H27A 0.9500
C28 C29 1.384(6)
C28 H28A 0.9500
C29 C30 1.376(6)
C29 H29A 0.9500
C30 C31 1.387(5)
C30 H30A 0.9500
C31 H31A 0.9500

loop_
_geom_torsion_atom_site_label_1
_geom_torsion_atom_site_label_2
_geom_torsion_atom_site_label_3
_geom_torsion_atom_site_label_4
_geom_torsion
C11 Fe1 C1 C2 37.1(3)
C25 Fe1 C1 C2 131.0(2)
C3 Fe1 C1 C2 -38.3(2)
C4 Fe1 C1 C2 -81.3(3)
C5 Fe1 C1 C2 -119.5(3)
P1 Fe1 C1 C2 -163.6(2)
C11 Fe1 C1 C5 156.7(3)
C25 Fe1 C1 C5 -109.5(2)
C3 Fe1 C1 C5 81.3(3)
C4 Fe1 C1 C5 38.2(2)
C2 Fe1 C1 C5 119.5(3)
P1 Fe1 C1 C5 -44.1(3)
C11 Fe1 C1 C6 -84.0(4)
C25 Fe1 C1 C6 9.9(4)
C3 Fe1 C1 C6 -159.4(4)
C4 Fe1 C1 C6 157.5(4)
C2 Fe1 C1 C6 -121.1(5)
C5 Fe1 C1 C6 119.4(5)
P1 Fe1 C1 C6 75.3(4)
C5 C1 C2 C3 0.4(4)
C6 C1 C2 C3 -175.0(4)
Fe1 C1 C2 C3 60.2(3)
C5 C1 C2 C7 175.5(4)
C6 C1 C2 C7 0.1(7)
Fe1 C1 C2 C7 -124.8(4)
C5 C1 C2 Fe1 -59.7(3)
C6 C1 C2 Fe1 124.8(4)
C11 Fe1 C2 C1 -151.7(3)
C25 Fe1 C2 C1 -60.0(3)
C3 Fe1 C2 C1 118.1(3)
C4 Fe1 C2 C1 80.6(3)
C5 Fe1 C2 C1 37.1(2)
P1 Fe1 C2 C1 71.6(7)
C11 Fe1 C2 C3 90.2(3)
C25 Fe1 C2 C3 -178.1(2)
C4 Fe1 C2 C3 -37.5(2)
C5 Fe1 C2 C3 -81.1(3)
C1 Fe1 C2 C3 -118.1(3)
P1 Fe1 C2 C3 -46.5(7)
C11 Fe1 C2 C7 -29.6(5)
C25 Fe1 C2 C7 62.1(5)
C3 Fe1 C2 C7 -119.8(5)
C4 Fe1 C2 C7 -157.3(5)
C5 Fe1 C2 C7 159.1(5)
C1 Fe1 C2 C7 122.1(5)
P1 Fe1 C2 C7 -166.3(4)
C1 C2 C3 C4 -0.1(4)
C7 C2 C3 C4 -175.2(4)
Fe1 C2 C3 C4 60.8(3)
C1 C2 C3 C8 177.6(4)
C7 C2 C3 C8 2.5(7)
Fe1 C2 C3 C8 -121.5(4)
C1 C2 C3 Fe1 -60.9(3)
C7 C2 C3 Fe1 124.0(4)
C11 Fe1 C3 C4 148.6(2)
C25 Fe1 C3 C4 -113.4(5)
C2 Fe1 C3 C4 -118.2(3)
C5 Fe1 C3 C4 -37.6(2)
C1 Fe1 C3 C4 -80.8(2)
P1 Fe1 C3 C4 50.3(3)
C11 Fe1 C3 C2 -93.2(3)
C25 Fe1 C3 C2 4.9(6)
C4 Fe1 C3 C2 118.2(3)
C5 Fe1 C3 C2 80.6(2)
C1 Fe1 C3 C2 37.5(2)
P1 Fe1 C3 C2 168.50(19)
C11 Fe1 C3 C8 27.2(4)
C25 Fe1 C3 C8 125.2(5)
C4 Fe1 C3 C8 -121.4(5)
C2 Fe1 C3 C8 120.4(5)
C5 Fe1 C3 C8 -159.0(5)
C1 Fe1 C3 C8 157.8(5)
P1 Fe1 C3 C8 -71.1(4)
C2 C3 C4 C5 -0.3(4)
C8 C3 C4 C5 -177.9(4)
Fe1 C3 C4 C5 60.5(3)
C2 C3 C4 C9 175.7(4)
C8 C3 C4 C9 -2.0(7)
Fe1 C3 C4 C9 -123.5(4)
C2 C3 C4 Fe1 -60.7(3)
C8 C3 C4 Fe1 121.6(4)
C11 Fe1 C4 C3 -40.3(3)
C25 Fe1 C4 C3 147.1(3)
C2 Fe1 C4 C3 38.2(2)
C5 Fe1 C4 C3 118.9(3)
C1 Fe1 C4 C3 81.1(2)
P1 Fe1 C4 C3 -143.7(2)
C11 Fe1 C4 C5 -159.2(2)
C25 Fe1 C4 C5 28.2(3)
C3 Fe1 C4 C5 -118.9(3)
C2 Fe1 C4 C5 -80.7(2)
C1 Fe1 C4 C5 -37.8(2)
P1 Fe1 C4 C5 97.38(19)
C11 Fe1 C4 C9 81.0(4)
C25 Fe1 C4 C9 -91.7(5)
C3 Fe1 C4 C9 121.2(5)
C2 Fe1 C4 C9 159.4(5)
C5 Fe1 C4 C9 -119.9(5)
C1 Fe1 C4 C9 -157.7(5)
P1 Fe1 C4 C9 -22.5(4)
C2 C1 C5 C4 -0.6(4)
C6 C1 C5 C4 174.9(4)
Fe1 C1 C5 C4 -60.4(3)
C2 C1 C5 C10 -172.4(4)
C6 C1 C5 C10 3.1(6)
Fe1 C1 C5 C10 127.8(4)
C2 C1 C5 Fe1 59.8(3)
C6 C1 C5 Fe1 -124.7(4)
C3 C4 C5 C1 0.5(4)
C9 C4 C5 C1 -175.5(4)
Fe1 C4 C5 C1 60.9(3)
C3 C4 C5 C10 172.2(4)
C9 C4 C5 C10 -3.8(6)
Fe1 C4 C5 C10 -127.4(4)
C3 C4 C5 Fe1 -60.3(3)
C9 C4 C5 Fe1 123.6(4)
C11 Fe1 C5 C1 -62.7(6)
C25 Fe1 C5 C1 78.9(2)
C3 Fe1 C5 C1 -80.7(2)
C4 Fe1 C5 C1 -117.9(3)
C2 Fe1 C5 C1 -36.8(2)
P1 Fe1 C5 C1 150.1(2)
C11 Fe1 C5 C4 55.2(5)
C25 Fe1 C5 C4 -163.3(2)
C3 Fe1 C5 C4 37.2(2)
C2 Fe1 C5 C4 81.0(2)
C1 Fe1 C5 C4 117.9(3)
P1 Fe1 C5 C4 -92.04(19)
C11 Fe1 C5 C10 176.6(5)
C25 Fe1 C5 C10 -41.8(4)
C3 Fe1 C5 C10 158.6(4)
C4 Fe1 C5 C10 121.5(5)
C2 Fe1 C5 C10 -157.5(5)
C1 Fe1 C5 C10 -120.7(5)
P1 Fe1 C5 C10 29.4(4)
C25 Fe1 C11 O1 -111(7)
C3 Fe1 C11 O1 49(7)
C4 Fe1 C11 O1 73(7)
C2 Fe1 C11 O1 9(7)
C5 Fe1 C11 O1 33(7)
C1 Fe1 C11 O1 -13(7)
P1 Fe1 C11 O1 -179(100)
C11 Fe1 P1 C24 85.3(2)
C25 Fe1 P1 C24 -2.10(18)
C3 Fe1 P1 C24 -176.1(2)
C4 Fe1 P1 C24 -146.30(19)
C2 Fe1 P1 C24 -137.9(6)
C5 Fe1 P1 C24 -105.55(18)
C1 Fe1 P1 C24 -78.6(2)
C11 Fe1 P1 C18 -28.7(2)
C25 Fe1 P1 C18 -116.1(2)
C3 Fe1 P1 C18 69.9(2)
C4 Fe1 P1 C18 99.7(2)
C2 Fe1 P1 C18 108.1(6)
C5 Fe1 P1 C18 140.44(19)
C1 Fe1 P1 C18 167.4(2)
C11 Fe1 P1 C12 -165.4(2)
C25 Fe1 P1 C12 107.1(2)
C3 Fe1 P1 C12 -66.9(2)
C4 Fe1 P1 C12 -37.1(2)
C2 Fe1 P1 C12 -28.7(6)
C5 Fe1 P1 C12 3.7(2)
C1 Fe1 P1 C12 30.7(2)
C24 P1 C12 C13 22.0(4)
C18 P1 C12 C13 140.0(3)
Fe1 P1 C12 C13 -76.7(3)
C24 P1 C12 C17 -156.4(3)
C18 P1 C12 C17 -38.4(4)
Fe1 P1 C12 C17 104.9(3)
C17 C12 C13 C14 1.5(6)
P1 C12 C13 C14 -176.9(3)
C12 C13 C14 C15 -1.3(6)
C13 C14 C15 C16 0.0(6)
C14 C15 C16 C17 1.0(6)
C15 C16 C17 C12 -0.8(6)
C13 C12 C17 C16 -0.5(6)
P1 C12 C17 C16 177.9(3)
C24 P1 C18 C23 -128.7(3)
C12 P1 C18 C23 116.9(3)
Fe1 P1 C18 C23 -29.3(4)
C24 P1 C18 C19 51.2(4)
C12 P1 C18 C19 -63.1(4)
Fe1 P1 C18 C19 150.6(3)
C23 C18 C19 C20 0.0(6)
P1 C18 C19 C20 -179.9(3)
C18 C19 C20 C21 -0.5(6)
C19 C20 C21 C22 0.4(7)
C20 C21 C22 C23 0.1(7)
C21 C22 C23 C18 -0.5(7)
C19 C18 C23 C22 0.5(6)
P1 C18 C23 C22 -179.6(3)
C18 P1 C24 C25 125.0(3)
C12 P1 C24 C25 -124.9(3)
Fe1 P1 C24 C25 2.9(3)
P1 C24 C25 C26 -179.6(3)
P1 C24 C25 Fe1 -3.4(3)
C11 Fe1 C25 C24 -91.3(3)
C3 Fe1 C25 C24 169.7(4)
C4 Fe1 C25 C24 82.8(4)
C2 Fe1 C25 C24 173.3(3)
C5 Fe1 C25 C24 101.2(3)
C1 Fe1 C25 C24 139.9(3)
P1 Fe1 C25 C24 2.9(3)
C11 Fe1 C25 C26 84.5(4)
C3 Fe1 C25 C26 -14.4(7)
C4 Fe1 C25 C26 -101.4(4)
C2 Fe1 C25 C26 -10.8(4)
C5 Fe1 C25 C26 -82.9(4)
C1 Fe1 C25 C26 -44.2(4)
P1 Fe1 C25 C26 178.7(4)
C24 C25 C26 C27 -52.8(6)
Fe1 C25 C26 C27 131.9(4)
C24 C25 C26 C31 126.6(4)
Fe1 C25 C26 C31 -48.7(5)
C31 C26 C27 C28 1.1(6)
C25 C26 C27 C28 -179.4(4)
C26 C27 C28 C29 -1.9(7)
C27 C28 C29 C30 0.6(7)
C28 C29 C30 C31 1.5(7)
C29 C30 C31 C26 -2.4(7)
C27 C26 C31 C30 1.0(6)
C25 C26 C31 C30 -178.4(4)
